data_4124233
loop_
_publ_author_name
'Haddad, Andrew Z.'
'Kumar, Davinder'
'Ouch Sampson, Kagna'
'Matzner, Anna M.'
'Mashuta, Mark S.'
'Grapperhaus, Craig A.'

_publ_section_title
;
 Proposed Ligand-Centered Electrocatalytic Hydrogen Evolution and Hydrogen
 Oxidation at a Noninnocent Mononuclear Metal-Thiolate.
;
_journal_issue 29
_journal_name_full 'Journal of the American Chemical Society'
_journal_page_first 9238
_journal_page_last 9241
_journal_paper_doi 10.1021/jacs.5b05561
_journal_volume 137
_journal_year 2015
_chemical_formula_moiety 'C54 H43 P3 Re S3, P F6'
_chemical_formula_sum 'C54 H43 F6 P4 Re S3'
_chemical_formula_weight 1212.14
_chemical_name_common Re(DPPBT)~3~H
_chemical_name_systematic
; 
(diphenylphosphinobenzenethiol)
(bis-diphenylphosphinobenzenethiolate)rhenium(II)
 hexafluorophosphate 
;
_space_group_IT_number 14
_symmetry_cell_setting monoclinic
_symmetry_space_group_name_Hall '-P 2ybc'
_symmetry_space_group_name_H-M 'P 1 21/c 1'
_atom_sites_solution_hydrogens geom
_atom_sites_solution_primary direct
_atom_sites_solution_secondary difmap
_audit_creation_method
;
 <i>CrysAlis PRO</i> (Agilent, 2010) 
;
_audit_update_record
;
May_22_2013 text and data added by Mark S. Mashuta
Jun_27_2013 text and data added by Mark S. Mashuta
Oct_16_2013 text and data added by Mark S. Mashuta
May_21_2015 text and data added by Mark S. Mashuta
;
_cell_angle_alpha 90.00
_cell_angle_beta 97.5416(10)
_cell_angle_gamma 90.00
_cell_formula_units_Z 4
_cell_length_a 9.59553(9)
_cell_length_b 33.0018(3)
_cell_length_c 15.41951(15)
_cell_measurement_reflns_used 41852
_cell_measurement_temperature 100.05(10)
_cell_measurement_theta_max 30.6470
_cell_measurement_theta_min 3.4260
_cell_volume 4840.65(8)
_computing_cell_refinement '<i>CrysAlis PRO</i> (Agilent, 2010)'
_computing_data_collection '<i>CrysAlis PRO</i> (Agilent, 2010)'
_computing_data_reduction '<i>CrysAlis PRO</i> (Agilent, 2010)'
_computing_molecular_graphics 'ORTEP-3 (Farrugia, 1997) and Mercury (Macrae<i>et al.</i>, 2006)'
_computing_publication_material 'PLATON (Spek, 2009)'
_computing_structure_refinement '<i>SHELXL-97</i> (Sheldrick, 2008)'
_computing_structure_solution '<i>SHELXS-97</i> (Sheldrick, 2008)'
_diffrn_ambient_temperature 100.05(10)
_diffrn_detector_area_resol_mean 10.2836
_diffrn_measured_fraction_theta_full 0.998
_diffrn_measured_fraction_theta_max 0.929
_diffrn_measurement_details
;
  1 omega  -55.00   36.00   1.0000   30.0000
omega____ theta____ kappa____ phi______ frames
    -       15.0832  -57.0000 -150.0000 91

  2 omega  -12.00   83.00   1.0000   30.0000
omega____ theta____ kappa____ phi______ frames
    -       15.0832   57.0000    0.0000 95

  3 omega    5.00   31.00   1.0000   30.0000
omega____ theta____ kappa____ phi______ frames
    -       15.0832  -57.0000   30.0000 26

  4 omega  -44.00   59.00   1.0000   30.0000
omega____ theta____ kappa____ phi______ frames
    -      -14.7707   57.0000   90.0000 103

  5 omega  -15.00   89.00   1.0000   30.0000
omega____ theta____ kappa____ phi______ frames
    -       15.0832   57.0000  120.0000 104

  6 omega  -15.00   15.00   1.0000   30.0000
omega____ theta____ kappa____ phi______ frames
    -       15.0832   57.0000 -120.0000 30

  7 omega  -64.00   49.00   1.0000   30.0000
omega____ theta____ kappa____ phi______ frames
    -       15.0832  -77.0000    0.0000 113

;
_diffrn_measurement_device_type 'Xcalibur, Ruby, Gemini'
_diffrn_measurement_method '\w scans'
_diffrn_radiation_monochromator graphite
_diffrn_radiation_source 'Enhance (Mo) X-ray Source'
_diffrn_radiation_type 'Mo K\a'
_diffrn_radiation_wavelength 0.71073
_diffrn_reflns_av_R_equivalents 0.0281
_diffrn_reflns_av_sigmaI/netI 0.0226
_diffrn_reflns_limit_h_max 13
_diffrn_reflns_limit_h_min -13
_diffrn_reflns_limit_k_max 47
_diffrn_reflns_limit_k_min -46
_diffrn_reflns_limit_l_max 21
_diffrn_reflns_limit_l_min -21
_diffrn_reflns_number 76686
_diffrn_reflns_theta_full 28.10
_diffrn_reflns_theta_max 30.72
_diffrn_reflns_theta_min 3.25
_exptl_absorpt_coefficient_mu 2.834
_exptl_absorpt_correction_T_max 1.0000
_exptl_absorpt_correction_T_min 0.7431
_exptl_absorpt_correction_type multi-scan
_exptl_absorpt_process_details
;
CrysAlisPro, Agilent Technologies,
Version 1.171.36.28 (release 01-02-2013 CrysAlis171 .NET)
(compiled Feb  1 2013,16:14:44)
Empirical absorption correction using spherical harmonics,
 implemented in SCALE3 ABSPACK scaling algorithm.
;
_exptl_crystal_colour purple
_exptl_crystal_density_diffrn 1.663
_exptl_crystal_density_method 'not measured'
_exptl_crystal_description 'hexagonal prism'
_exptl_crystal_F_000 2416
_exptl_crystal_size_max 0.27
_exptl_crystal_size_mid 0.27
_exptl_crystal_size_min 0.12
_refine_diff_density_max 1.744
_refine_diff_density_min -1.097
_refine_diff_density_rms 0.095
_refine_ls_extinction_method none
_refine_ls_goodness_of_fit_ref 1.087
_refine_ls_hydrogen_treatment mixed
_refine_ls_matrix_type full
_refine_ls_number_parameters 598
_refine_ls_number_reflns 13986
_refine_ls_number_restraints 1
_refine_ls_restrained_S_all 1.088
_refine_ls_R_factor_all 0.0328
_refine_ls_R_factor_gt 0.0292
_refine_ls_shift/su_max 0.006
_refine_ls_shift/su_mean 0.000
_refine_ls_structure_factor_coef Fsqd
_refine_ls_weighting_details 'calc w=1/[\s^2^(Fo^2^)+(0.0426P)^2^+5.8473P] where P=(Fo^2^+2Fc^2^)/3'
_refine_ls_weighting_scheme calc
_refine_ls_wR_factor_gt 0.0767
_refine_ls_wR_factor_ref 0.0787
_reflns_number_gt 13091
_reflns_number_total 13986
_reflns_threshold_expression I>2sigma(I)
_cod_data_source_file ja5b05561_si_001.cif
_cod_data_source_block Re(DPPBT)~3~H
_cod_original_cell_volume 4840.66(8)
_cod_original_sg_symbol_H-M 'P 21/c'
_cod_database_code 4124233

loop_
_symmetry_equiv_pos_as_xyz
'x, y, z'
'-x, y+1/2, -z+1/2'
'-x, -y, -z'
'x, -y-1/2, z-1/2'

loop_
_atom_site_label
_atom_site_type_symbol
_atom_site_fract_x
_atom_site_fract_y
_atom_site_fract_z
_atom_site_U_iso_or_equiv
_atom_site_adp_type
_atom_site_occupancy
_atom_site_symmetry_multiplicity
_atom_site_calc_flag
_atom_site_refinement_flags
Re1 Re 0.552484(9) 0.608699(3) 0.144300(6) 0.01246(3) Uani 1 1 d .
S1 S 0.79094(6) 0.627388(19) 0.17538(4) 0.01627(11) Uani 1 1 d .
S2 S 0.63687(7) 0.57227(2) 0.03614(4) 0.01936(12) Uani 1 1 d .
S3 S 0.31518(6) 0.59922(2) 0.13770(4) 0.01698(11) Uani 1 1 d D
H55 H 0.290(4) 0.6061(9) 0.2022(14) 0.020 Uiso 1 1 d D
P1 P 0.53596(6) 0.655326(18) 0.27012(4) 0.01305(11) Uani 1 1 d .
P2 P 0.58290(6) 0.545047(18) 0.22629(4) 0.01342(11) Uani 1 1 d .
P3 P 0.48713(7) 0.66031(2) 0.03290(4) 0.01554(12) Uani 1 1 d .
C1 C 0.8193(3) 0.65960(8) 0.26630(16) 0.0181(5) Uani 1 1 d .
C2 C 0.9582(3) 0.67155(10) 0.2950(2) 0.0282(6) Uani 1 1 d .
H2 H 1.0308 0.6628 0.2651 0.034 Uiso 1 1 calc R
C3 C 0.9872(3) 0.69618(12) 0.3672(2) 0.0358(8) Uani 1 1 d .
H3 H 1.0792 0.7042 0.3857 0.043 Uiso 1 1 calc R
C4 C 0.8795(3) 0.70901(11) 0.4125(2) 0.0338(7) Uani 1 1 d .
H4 H 0.8993 0.7255 0.4614 0.041 Uiso 1 1 calc R
C5 C 0.7422(3) 0.69721(9) 0.38467(18) 0.0230(5) Uani 1 1 d .
H5 H 0.6702 0.7056 0.4154 0.028 Uiso 1 1 calc R
C6 C 0.7113(3) 0.67270(8) 0.31063(16) 0.0170(5) Uani 1 1 d .
C7 C 0.4288(3) 0.70133(8) 0.24838(17) 0.0179(5) Uani 1 1 d .
C8 C 0.4813(3) 0.74016(8) 0.26587(17) 0.0199(5) Uani 1 1 d .
H8 H 0.5756 0.7437 0.2875 0.024 Uiso 1 1 calc R
C9 C 0.3938(3) 0.77365(8) 0.25125(19) 0.0262(6) Uani 1 1 d .
H9 H 0.4298 0.7994 0.2643 0.031 Uiso 1 1 calc R
C10 C 0.2538(3) 0.76926(9) 0.2176(2) 0.0292(6) Uani 1 1 d .
H10 H 0.1956 0.7918 0.2090 0.035 Uiso 1 1 calc R
C11 C 0.2014(3) 0.73088(9) 0.19701(19) 0.0265(6) Uani 1 1 d .
H11 H 0.1080 0.7276 0.1730 0.032 Uiso 1 1 calc R
C12 C 0.2881(3) 0.69716(8) 0.21217(17) 0.0201(5) Uani 1 1 d .
H12 H 0.2520 0.6715 0.1980 0.024 Uiso 1 1 calc R
C13 C 0.4737(3) 0.63493(8) 0.36907(16) 0.0163(4) Uani 1 1 d .
C14 C 0.3300(3) 0.63611(8) 0.37845(18) 0.0207(5) Uani 1 1 d .
H14 H 0.2663 0.6475 0.3346 0.025 Uiso 1 1 calc R
C15 C 0.2825(3) 0.62035(9) 0.45271(18) 0.0263(3) Uani 1 1 d .
H15 H 0.1874 0.6214 0.4586 0.032 Uiso 1 1 calc R
C16 C 0.3775(3) 0.60287(9) 0.51857(19) 0.0263(3) Uani 1 1 d .
H16 H 0.3457 0.5918 0.5679 0.032 Uiso 1 1 calc R
C17 C 0.5199(3) 0.60211(9) 0.5100(2) 0.0263(3) Uani 1 1 d .
H17 H 0.5836 0.5908 0.5540 0.032 Uiso 1 1 calc R
C18 C 0.5677(3) 0.61824(8) 0.43579(17) 0.0204(5) Uani 1 1 d .
H18 H 0.6632 0.6178 0.4309 0.024 Uiso 1 1 calc R
C19 C 0.7038(3) 0.52501(8) 0.07916(17) 0.0180(3) Uani 1 1 d .
C20 C 0.7844(3) 0.50189(9) 0.02847(19) 0.0271(6) Uani 1 1 d .
H20 H 0.8007 0.5110 -0.0264 0.032 Uiso 1 1 calc R
C21 C 0.8397(3) 0.46543(9) 0.0602(2) 0.0277(6) Uani 1 1 d .
H21 H 0.8923 0.4499 0.0260 0.033 Uiso 1 1 calc R
C22 C 0.8183(3) 0.45146(9) 0.1428(2) 0.0269(6) Uani 1 1 d .
H22 H 0.8566 0.4269 0.1639 0.032 Uiso 1 1 calc R
C23 C 0.7384(3) 0.47487(8) 0.19339(19) 0.0229(5) Uani 1 1 d .
H23 H 0.7238 0.4659 0.2487 0.027 Uiso 1 1 calc R
C24 C 0.6799(3) 0.51173(8) 0.16186(17) 0.0180(3) Uani 1 1 d .
C25 C 0.4190(3) 0.51919(8) 0.23688(16) 0.0173(5) Uani 1 1 d .
C26 C 0.3762(3) 0.48371(9) 0.19143(19) 0.0239(5) Uani 1 1 d .
H26 H 0.4340 0.4719 0.1546 0.029 Uiso 1 1 calc R
C27 C 0.2476(3) 0.46597(10) 0.2011(2) 0.0299(6) Uani 1 1 d .
H27 H 0.2203 0.4422 0.1713 0.036 Uiso 1 1 calc R
C28 C 0.1603(3) 0.48365(10) 0.2548(2) 0.0293(6) Uani 1 1 d .
H28 H 0.0740 0.4719 0.2606 0.035 Uiso 1 1 calc R
C29 C 0.2018(3) 0.51920(9) 0.30025(18) 0.0244(6) Uani 1 1 d .
H29 H 0.1424 0.5313 0.3358 0.029 Uiso 1 1 calc R
C30 C 0.3309(3) 0.53645(8) 0.29247(18) 0.0213(5) Uani 1 1 d .
H30 H 0.3594 0.5596 0.3243 0.026 Uiso 1 1 calc R
C31 C 0.6828(3) 0.53955(7) 0.33488(15) 0.0157(4) Uani 1 1 d .
C32 C 0.6363(3) 0.51513(8) 0.39848(17) 0.0210(5) Uani 1 1 d .
H32 H 0.5506 0.5017 0.3869 0.025 Uiso 1 1 calc R
C33 C 0.7177(3) 0.51072(9) 0.47969(18) 0.0253(6) Uani 1 1 d .
H33 H 0.6866 0.4940 0.5218 0.030 Uiso 1 1 calc R
C34 C 0.8446(3) 0.53098(9) 0.49811(17) 0.0231(5) Uani 1 1 d .
H34 H 0.8971 0.5286 0.5530 0.028 Uiso 1 1 calc R
C35 C 0.8930(3) 0.55481(9) 0.43422(17) 0.0219(5) Uani 1 1 d .
H35 H 0.9788 0.5682 0.4461 0.026 Uiso 1 1 calc R
C36 C 0.8139(3) 0.55876(8) 0.35278(16) 0.0183(5) Uani 1 1 d .
H36 H 0.8479 0.5742 0.3097 0.022 Uiso 1 1 calc R
C37 C 0.2264(3) 0.63104(8) 0.05588(16) 0.0188(5) Uani 1 1 d .
C38 C 0.0801(3) 0.62716(9) 0.03955(18) 0.0234(5) Uani 1 1 d .
H38 H 0.0331 0.6101 0.0740 0.028 Uiso 1 1 calc R
C39 C 0.0059(3) 0.64891(10) -0.0283(2) 0.0306(6) Uani 1 1 d .
H39 H -0.0913 0.6462 -0.0398 0.037 Uiso 1 1 calc R
C40 C 0.0761(3) 0.67489(10) -0.0795(2) 0.0318(7) Uani 1 1 d .
H40 H 0.0258 0.6893 -0.1251 0.038 Uiso 1 1 calc R
C41 C 0.2208(3) 0.67923(9) -0.06220(18) 0.0240(5) Uani 1 1 d .
H41 H 0.2675 0.6963 -0.0967 0.029 Uiso 1 1 calc R
C42 C 0.2968(3) 0.65796(8) 0.00718(17) 0.0198(5) Uani 1 1 d .
C43 C 0.5387(3) 0.71296(8) 0.05625(16) 0.0183(5) Uani 1 1 d .
C44 C 0.6793(3) 0.72100(8) 0.08945(17) 0.0224(5) Uani 1 1 d .
H44 H 0.7422 0.6996 0.1007 0.027 Uiso 1 1 calc R
C45 C 0.7252(3) 0.76030(9) 0.10556(18) 0.0271(6) Uani 1 1 d .
H45 H 0.8183 0.7652 0.1282 0.032 Uiso 1 1 calc R
C46 C 0.6321(4) 0.79248(9) 0.08791(19) 0.0312(7) Uani 1 1 d .
H46 H 0.6634 0.8190 0.0975 0.037 Uiso 1 1 calc R
C47 C 0.4929(4) 0.78497(9) 0.05601(19) 0.0298(6) Uani 1 1 d .
H47 H 0.4307 0.8065 0.0450 0.036 Uiso 1 1 calc R
C48 C 0.4452(3) 0.74549(8) 0.04018(18) 0.0244(6) Uani 1 1 d .
H48 H 0.3514 0.7407 0.0190 0.029 Uiso 1 1 calc R
C49 C 0.5414(3) 0.65194(8) -0.07524(16) 0.0186(5) Uani 1 1 d .
C50 C 0.6529(3) 0.67304(9) -0.10355(18) 0.0232(5) Uani 1 1 d .
H50 H 0.6990 0.6931 -0.0685 0.028 Uiso 1 1 calc R
C51 C 0.6953(3) 0.66407(10) -0.18414(18) 0.0260(6) Uani 1 1 d .
H51 H 0.7707 0.6779 -0.2023 0.031 Uiso 1 1 calc R
C52 C 0.6261(3) 0.63468(9) -0.23762(18) 0.0268(6) Uani 1 1 d .
H52 H 0.6574 0.6281 -0.2905 0.032 Uiso 1 1 calc R
C53 C 0.5103(3) 0.61502(9) -0.21231(19) 0.0250(6) Uani 1 1 d .
H53 H 0.4603 0.5964 -0.2496 0.030 Uiso 1 1 calc R
C54 C 0.4693(3) 0.62333(9) -0.13060(17) 0.0217(5) Uani 1 1 d .
H54 H 0.3931 0.6096 -0.1129 0.026 Uiso 1 1 calc R
P4 P 0.01163(8) 0.62880(2) 0.65778(5) 0.02346(14) Uani 1 1 d .
F1 F 0.15961(19) 0.63452(6) 0.71783(13) 0.0346(4) Uani 1 1 d .
F2 F -0.1379(2) 0.62284(8) 0.60050(17) 0.0584(7) Uani 1 1 d .
F3 F -0.0492(2) 0.60779(6) 0.73896(18) 0.0492(6) Uani 1 1 d .
F4 F 0.0715(3) 0.65135(9) 0.58049(15) 0.0603(7) Uani 1 1 d .
F5 F -0.04057(19) 0.67171(5) 0.69112(12) 0.0302(4) Uani 1 1 d .
F6 F 0.0643(2) 0.58588(7) 0.62689(18) 0.0574(7) Uani 1 1 d .

loop_
_atom_site_aniso_label
_atom_site_aniso_U_11
_atom_site_aniso_U_22
_atom_site_aniso_U_33
_atom_site_aniso_U_23
_atom_site_aniso_U_13
_atom_site_aniso_U_12
Re1 0.01323(5) 0.01460(5) 0.00989(5) 0.00156(3) 0.00285(3) 0.00114(3)
S1 0.0125(2) 0.0216(3) 0.0156(3) 0.0010(2) 0.0054(2) 0.0008(2)
S2 0.0261(3) 0.0213(3) 0.0115(2) 0.0002(2) 0.0055(2) 0.0047(2)
S3 0.0144(3) 0.0189(3) 0.0177(3) 0.0042(2) 0.0024(2) -0.0003(2)
P1 0.0114(3) 0.0140(3) 0.0145(3) -0.0007(2) 0.0046(2) -0.0005(2)
P2 0.0151(3) 0.0140(3) 0.0113(3) 0.0006(2) 0.0022(2) 0.0001(2)
P3 0.0161(3) 0.0183(3) 0.0127(3) 0.0035(2) 0.0037(2) 0.0022(2)
C1 0.0146(11) 0.0242(12) 0.0157(11) -0.0006(9) 0.0026(9) -0.0025(9)
C2 0.0134(11) 0.0445(18) 0.0275(14) -0.0059(13) 0.0060(10) -0.0024(11)
C3 0.0187(13) 0.055(2) 0.0329(16) -0.0127(15) 0.0004(12) -0.0089(14)
C4 0.0240(14) 0.051(2) 0.0258(14) -0.0143(14) 0.0033(12) -0.0085(14)
C5 0.0190(12) 0.0311(14) 0.0200(12) -0.0058(11) 0.0065(10) -0.0022(11)
C6 0.0134(10) 0.0225(12) 0.0151(11) 0.0011(9) 0.0019(9) -0.0019(9)
C7 0.0183(11) 0.0165(11) 0.0202(11) -0.0005(9) 0.0079(9) 0.0028(9)
C8 0.0232(12) 0.0199(12) 0.0177(11) -0.0029(9) 0.0069(10) -0.0020(10)
C9 0.0378(16) 0.0154(12) 0.0270(14) -0.0034(10) 0.0108(12) -0.0015(11)
C10 0.0325(15) 0.0207(13) 0.0361(16) 0.0026(12) 0.0113(13) 0.0104(12)
C11 0.0232(13) 0.0291(14) 0.0277(14) 0.0008(11) 0.0053(11) 0.0060(11)
C12 0.0204(12) 0.0211(12) 0.0192(11) -0.0004(10) 0.0042(10) 0.0023(10)
C13 0.0190(11) 0.0173(11) 0.0136(10) -0.0034(9) 0.0057(9) -0.0037(9)
C14 0.0180(12) 0.0226(12) 0.0220(12) -0.0014(10) 0.0050(10) -0.0032(10)
C15 0.0342(9) 0.0249(8) 0.0219(7) -0.0020(6) 0.0114(7) -0.0051(7)
C16 0.0342(9) 0.0249(8) 0.0219(7) -0.0020(6) 0.0114(7) -0.0051(7)
C17 0.0342(9) 0.0249(8) 0.0219(7) -0.0020(6) 0.0114(7) -0.0051(7)
C18 0.0235(13) 0.0182(11) 0.0203(12) 0.0001(10) 0.0062(10) 0.0034(10)
C19 0.0186(8) 0.0167(8) 0.0184(8) -0.0017(6) 0.0009(7) 0.0030(6)
C20 0.0313(15) 0.0298(15) 0.0209(13) -0.0040(11) 0.0069(11) 0.0067(12)
C21 0.0319(15) 0.0250(14) 0.0269(14) -0.0072(11) 0.0065(12) 0.0083(12)
C22 0.0273(14) 0.0196(13) 0.0329(15) -0.0002(11) 0.0010(12) 0.0064(11)
C23 0.0254(13) 0.0189(12) 0.0239(13) 0.0014(10) 0.0016(11) 0.0009(10)
C24 0.0186(8) 0.0167(8) 0.0184(8) -0.0017(6) 0.0009(7) 0.0030(6)
C25 0.0154(11) 0.0218(12) 0.0144(10) 0.0010(9) 0.0007(9) -0.0030(9)
C26 0.0235(13) 0.0229(13) 0.0249(13) -0.0020(10) 0.0011(11) -0.0021(10)
C27 0.0281(15) 0.0272(14) 0.0330(15) -0.0001(12) -0.0015(12) -0.0058(12)
C28 0.0253(14) 0.0337(16) 0.0281(14) 0.0046(12) 0.0007(11) -0.0096(12)
C29 0.0194(12) 0.0322(15) 0.0221(12) 0.0072(11) 0.0045(10) 0.0002(11)
C30 0.0233(13) 0.0201(12) 0.0211(12) 0.0036(10) 0.0055(10) -0.0032(10)
C31 0.0174(11) 0.0162(11) 0.0128(10) 0.0002(8) 0.0001(9) 0.0004(9)
C32 0.0231(12) 0.0228(12) 0.0164(11) 0.0032(10) 0.0000(10) -0.0067(10)
C33 0.0303(14) 0.0289(14) 0.0161(12) 0.0078(10) 0.0004(10) -0.0058(11)
C34 0.0269(13) 0.0250(13) 0.0160(11) 0.0020(10) -0.0020(10) 0.0006(11)
C35 0.0192(12) 0.0250(13) 0.0204(12) 0.0016(10) -0.0019(10) -0.0010(10)
C36 0.0191(11) 0.0197(11) 0.0159(11) 0.0025(9) 0.0014(9) 0.0005(9)
C37 0.0197(12) 0.0210(12) 0.0155(11) -0.0006(9) 0.0017(9) 0.0039(10)
C38 0.0171(12) 0.0287(14) 0.0245(13) -0.0010(11) 0.0026(10) 0.0017(10)
C39 0.0185(13) 0.0438(18) 0.0286(14) 0.0009(13) -0.0009(11) 0.0062(12)
C40 0.0255(14) 0.0420(18) 0.0256(14) 0.0043(13) -0.0049(12) 0.0102(13)
C41 0.0255(13) 0.0276(14) 0.0184(12) 0.0051(10) 0.0016(10) 0.0047(11)
C42 0.0182(11) 0.0253(13) 0.0158(11) -0.0004(10) 0.0019(9) 0.0052(10)
C43 0.0251(12) 0.0190(12) 0.0117(10) 0.0027(9) 0.0052(9) 0.0007(10)
C44 0.0307(14) 0.0204(12) 0.0165(11) 0.0029(10) 0.0045(10) 0.0020(11)
C45 0.0375(16) 0.0266(14) 0.0176(12) -0.0012(10) 0.0052(11) -0.0080(12)
C46 0.057(2) 0.0203(13) 0.0188(13) 0.0003(10) 0.0126(13) -0.0036(13)
C47 0.0484(19) 0.0199(13) 0.0232(13) 0.0024(11) 0.0130(13) 0.0078(13)
C48 0.0337(15) 0.0210(13) 0.0195(12) 0.0052(10) 0.0074(11) 0.0060(11)
C49 0.0214(12) 0.0209(12) 0.0143(11) 0.0036(9) 0.0055(9) 0.0041(10)
C50 0.0197(12) 0.0308(14) 0.0190(12) -0.0011(10) 0.0022(10) -0.0023(11)
C51 0.0217(13) 0.0376(16) 0.0202(12) 0.0035(11) 0.0076(10) -0.0021(11)
C52 0.0350(15) 0.0300(14) 0.0166(12) 0.0000(11) 0.0080(11) 0.0074(12)
C53 0.0344(15) 0.0226(13) 0.0179(12) -0.0019(10) 0.0029(11) 0.0011(11)
C54 0.0258(13) 0.0211(13) 0.0186(12) 0.0008(10) 0.0046(10) -0.0021(10)
P4 0.0200(3) 0.0226(3) 0.0273(3) -0.0035(3) 0.0014(3) -0.0001(3)
F1 0.0236(9) 0.0286(9) 0.0486(11) -0.0025(8) -0.0065(8) -0.0035(7)
F2 0.0333(11) 0.0704(16) 0.0642(16) -0.0338(13) -0.0210(11) 0.0107(11)
F3 0.0396(12) 0.0382(12) 0.0723(17) 0.0241(10) 0.0164(12) -0.0041(9)
F4 0.0622(16) 0.0893(19) 0.0357(12) 0.0189(12) 0.0302(11) 0.0233(14)
F5 0.0310(9) 0.0259(9) 0.0350(9) 0.0007(7) 0.0095(7) 0.0039(7)
F6 0.0412(12) 0.0417(13) 0.0848(18) -0.0378(12) -0.0090(12) 0.0115(10)

loop_
_atom_type_symbol
_atom_type_description
_atom_type_scat_dispersion_real
_atom_type_scat_dispersion_imag
_atom_type_scat_source
C C 0.0033 0.0016 'International Tables Vol C Tables 4.2.6.8 and 6.1.1.4'
H H 0.0000 0.0000 'International Tables Vol C Tables 4.2.6.8 and 6.1.1.4'
F F 0.0171 0.0103 'International Tables Vol C Tables 4.2.6.8 and 6.1.1.4'
P P 0.1023 0.0942 'International Tables Vol C Tables 4.2.6.8 and 6.1.1.4'
S S 0.1246 0.1234 'International Tables Vol C Tables 4.2.6.8 and 6.1.1.4'
Re Re -1.0185 7.2310 'International Tables Vol C Tables 4.2.6.8 and 6.1.1.4'

loop_
_geom_angle_atom_site_label_1
_geom_angle_atom_site_label_2
_geom_angle_atom_site_label_3
_geom_angle
_geom_angle_publ_flag
S3 Re1 S2 109.95(2) no
S3 Re1 S1 168.17(2) no
S2 Re1 S1 81.88(2) no
S3 Re1 P3 84.37(2) no
S2 Re1 P3 86.36(2) no
S1 Re1 P3 96.51(2) no
S3 Re1 P2 87.49(2) no
S2 Re1 P2 84.03(2) no
S1 Re1 P2 94.17(2) no
P3 Re1 P2 164.48(2) no
S3 Re1 P1 87.39(2) no
S2 Re1 P1 162.63(2) no
S1 Re1 P1 80.78(2) no
P3 Re1 P1 94.59(2) no
P2 Re1 P1 98.21(2) no
C1 S1 Re1 111.49(9) no
C19 S2 Re1 109.48(9) no
C37 S3 Re1 109.48(9) no
C37 S3 H55 112.8(17) no
Re1 S3 H55 105.8(18) no
C6 P1 C13 102.61(11) no
C6 P1 C7 105.89(12) no
C13 P1 C7 102.63(12) no
C6 P1 Re1 108.21(9) no
C13 P1 Re1 118.68(8) no
C7 P1 Re1 117.25(8) no
C25 P2 C24 106.06(12) no
C25 P2 C31 103.16(11) no
C24 P2 C31 101.30(11) no
C25 P2 Re1 113.80(8) no
C24 P2 Re1 105.75(9) no
C31 P2 Re1 124.83(8) no
C42 P3 C43 108.74(12) no
C42 P3 C49 101.09(12) no
C43 P3 C49 102.75(12) no
C42 P3 Re1 106.34(9) no
C43 P3 Re1 119.09(8) no
C49 P3 Re1 117.23(8) no
C6 C1 C2 119.9(2) no
C6 C1 S1 122.46(19) no
C2 C1 S1 117.6(2) no
C3 C2 C1 120.2(3) no
C3 C2 H2 119.9 no
C1 C2 H2 119.9 no
C2 C3 C4 120.2(3) no
C2 C3 H3 119.9 no
C4 C3 H3 119.9 no
C5 C4 C3 119.9(3) no
C5 C4 H4 120.0 no
C3 C4 H4 120.0 no
C4 C5 C6 120.4(3) no
C4 C5 H5 119.8 no
C6 C5 H5 119.8 no
C1 C6 C5 119.4(2) no
C1 C6 P1 116.97(19) no
C5 C6 P1 123.6(2) no
C8 C7 C12 118.3(2) no
C8 C7 P1 123.1(2) no
C12 C7 P1 118.6(2) no
C7 C8 C9 120.4(3) no
C7 C8 H8 119.8 no
C9 C8 H8 119.8 no
C10 C9 C8 121.0(3) no
C10 C9 H9 119.5 no
C8 C9 H9 119.5 no
C9 C10 C11 119.2(3) no
C9 C10 H10 120.4 no
C11 C10 H10 120.4 no
C10 C11 C12 120.1(3) no
C10 C11 H11 119.9 no
C12 C11 H11 119.9 no
C11 C12 C7 120.9(3) no
C11 C12 H12 119.6 no
C7 C12 H12 119.6 no
C18 C13 C14 119.0(2) no
C18 C13 P1 120.6(2) no
C14 C13 P1 120.4(2) no
C15 C14 C13 120.5(3) no
C15 C14 H14 119.8 no
C13 C14 H14 119.8 no
C14 C15 C16 120.1(3) no
C14 C15 H15 120.0 no
C16 C15 H15 120.0 no
C17 C16 C15 119.6(3) no
C17 C16 H16 120.2 no
C15 C16 H16 120.2 no
C16 C17 C18 120.3(3) no
C16 C17 H17 119.8 no
C18 C17 H17 119.8 no
C17 C18 C13 120.5(3) no
C17 C18 H18 119.7 no
C13 C18 H18 119.7 no
C24 C19 C20 120.6(2) no
C24 C19 S2 121.37(19) no
C20 C19 S2 118.0(2) no
C21 C20 C19 119.6(3) no
C21 C20 H20 120.2 no
C19 C20 H20 120.2 no
C20 C21 C22 121.1(3) no
C20 C21 H21 119.4 no
C22 C21 H21 119.4 no
C23 C22 C21 119.0(3) no
C23 C22 H22 120.5 no
C21 C22 H22 120.5 no
C22 C23 C24 120.8(3) no
C22 C23 H23 119.6 no
C24 C23 H23 119.6 no
C19 C24 C23 118.9(2) no
C19 C24 P2 117.83(19) no
C23 C24 P2 123.1(2) no
C26 C25 C30 119.1(2) no
C26 C25 P2 123.3(2) no
C30 C25 P2 117.6(2) no
C27 C26 C25 120.3(3) no
C27 C26 H26 119.8 no
C25 C26 H26 119.8 no
C28 C27 C26 120.1(3) no
C28 C27 H27 119.9 no
C26 C27 H27 119.9 no
C27 C28 C29 120.0(3) no
C27 C28 H28 120.0 no
C29 C28 H28 120.0 no
C30 C29 C28 120.1(3) no
C30 C29 H29 120.0 no
C28 C29 H29 120.0 no
C29 C30 C25 120.3(3) no
C29 C30 H30 119.8 no
C25 C30 H30 119.8 no
C32 C31 C36 119.1(2) no
C32 C31 P2 121.78(19) no
C36 C31 P2 118.99(19) no
C31 C32 C33 120.1(2) no
C31 C32 H32 120.0 no
C33 C32 H32 120.0 no
C34 C33 C32 120.5(2) no
C34 C33 H33 119.7 no
C32 C33 H33 119.7 no
C33 C34 C35 119.7(2) no
C33 C34 H34 120.2 no
C35 C34 H34 120.2 no
C36 C35 C34 120.1(3) no
C36 C35 H35 119.9 no
C34 C35 H35 119.9 no
C35 C36 C31 120.4(2) no
C35 C36 H36 119.8 no
C31 C36 H36 119.8 no
C42 C37 C38 120.5(2) no
C42 C37 S3 122.7(2) no
C38 C37 S3 116.8(2) no
C39 C38 C37 119.5(3) no
C39 C38 H38 120.2 no
C37 C38 H38 120.2 no
C38 C39 C40 120.4(3) no
C38 C39 H39 119.8 no
C40 C39 H39 119.8 no
C41 C40 C39 120.0(3) no
C41 C40 H40 120.0 no
C39 C40 H40 120.0 no
C40 C41 C42 120.2(3) no
C40 C41 H41 119.9 no
C42 C41 H41 119.9 no
C37 C42 C41 119.4(2) no
C37 C42 P3 116.96(19) no
C41 C42 P3 123.5(2) no
C48 C43 C44 118.8(3) no
C48 C43 P3 122.9(2) no
C44 C43 P3 118.2(2) no
C45 C44 C43 120.8(3) no
C45 C44 H44 119.6 no
C43 C44 H44 119.6 no
C44 C45 C46 120.0(3) no
C44 C45 H45 120.0 no
C46 C45 H45 120.0 no
C47 C46 C45 119.8(3) no
C47 C46 H46 120.1 no
C45 C46 H46 120.1 no
C46 C47 C48 120.7(3) no
C46 C47 H47 119.7 no
C48 C47 H47 119.7 no
C47 C48 C43 119.9(3) no
C47 C48 H48 120.1 no
C43 C48 H48 120.1 no
C54 C49 C50 119.1(2) no
C54 C49 P3 118.8(2) no
C50 C49 P3 122.1(2) no
C51 C50 C49 120.0(3) no
C51 C50 H50 120.0 no
C49 C50 H50 120.0 no
C52 C51 C50 120.6(3) no
C52 C51 H51 119.7 no
C50 C51 H51 119.7 no
C51 C52 C53 120.0(3) no
C51 C52 H52 120.0 no
C53 C52 H52 120.0 no
C52 C53 C54 119.6(3) no
C52 C53 H53 120.2 no
C54 C53 H53 120.2 no
C53 C54 C49 120.6(3) no
C53 C54 H54 119.7 no
C49 C54 H54 119.7 no
F4 P4 F2 91.71(16) no
F4 P4 F6 91.85(16) no
F2 P4 F6 91.28(12) no
F4 P4 F1 89.90(13) no
F2 P4 F1 178.31(15) no
F6 P4 F1 89.18(11) no
F4 P4 F3 177.33(15) no
F2 P4 F3 89.20(15) no
F6 P4 F3 90.63(15) no
F1 P4 F3 89.17(12) no
F4 P4 F5 89.18(12) no
F2 P4 F5 89.44(12) no
F6 P4 F5 178.72(14) no
F1 P4 F5 90.06(10) no
F3 P4 F5 88.33(11) no

loop_
_geom_bond_atom_site_label_1
_geom_bond_atom_site_label_2
_geom_bond_distance
_geom_bond_publ_flag
Re1 S3 2.2875(6) no
Re1 S2 2.2884(6) no
Re1 S1 2.3575(6) no
Re1 P3 2.4419(6) no
Re1 P2 2.4493(6) no
Re1 P1 2.4976(6) no
S1 C1 1.752(3) no
S2 C19 1.782(3) no
S3 C37 1.771(3) no
S3 H55 1.077(18) no
P1 C6 1.809(3) no
P1 C13 1.838(2) no
P1 C7 1.840(3) no
P2 C25 1.816(3) no
P2 C24 1.818(3) no
P2 C31 1.826(2) no
P3 C42 1.819(3) no
P3 C43 1.829(3) no
P3 C49 1.832(3) no
C1 C6 1.384(4) no
C1 C2 1.404(4) no
C2 C3 1.377(4) no
C2 H2 0.9300 no
C3 C4 1.387(5) no
C3 H3 0.9300 no
C4 C5 1.387(4) no
C4 H4 0.9300 no
C5 C6 1.399(4) no
C5 H5 0.9300 no
C7 C8 1.390(4) no
C7 C12 1.398(4) no
C8 C9 1.388(4) no
C8 H8 0.9300 no
C9 C10 1.382(4) no
C9 H9 0.9300 no
C10 C11 1.385(4) no
C10 H10 0.9300 no
C11 C12 1.391(4) no
C11 H11 0.9300 no
C12 H12 0.9300 no
C13 C18 1.390(4) no
C13 C14 1.406(4) no
C14 C15 1.388(4) no
C14 H14 0.9300 no
C15 C16 1.397(4) no
C15 H15 0.9300 no
C16 C17 1.391(4) no
C16 H16 0.9300 no
C17 C18 1.392(4) no
C17 H17 0.9300 no
C18 H18 0.9300 no
C19 C24 1.396(4) no
C19 C20 1.396(4) no
C20 C21 1.379(4) no
C20 H20 0.9300 no
C21 C22 1.395(4) no
C21 H21 0.9300 no
C22 C23 1.396(4) no
C22 H22 0.9300 no
C23 C24 1.400(4) no
C23 H23 0.9300 no
C25 C26 1.398(4) no
C25 C30 1.401(4) no
C26 C27 1.391(4) no
C26 H26 0.9300 no
C27 C28 1.382(5) no
C27 H27 0.9300 no
C28 C29 1.398(4) no
C28 H28 0.9300 no
C29 C30 1.383(4) no
C29 H29 0.9300 no
C30 H30 0.9300 no
C31 C32 1.388(3) no
C31 C36 1.403(3) no
C32 C33 1.394(4) no
C32 H32 0.9300 no
C33 C34 1.386(4) no
C33 H33 0.9300 no
C34 C35 1.388(4) no
C34 H34 0.9300 no
C35 C36 1.386(3) no
C35 H35 0.9300 no
C36 H36 0.9300 no
C37 C42 1.394(4) no
C37 C38 1.399(4) no
C38 C39 1.386(4) no
C38 H38 0.9300 no
C39 C40 1.397(5) no
C39 H39 0.9300 no
C40 C41 1.387(4) no
C40 H40 0.9300 no
C41 C42 1.401(4) no
C41 H41 0.9300 no
C43 C48 1.400(4) no
C43 C44 1.404(4) no
C44 C45 1.382(4) no
C44 H44 0.9300 no
C45 C46 1.391(4) no
C45 H45 0.9300 no
C46 C47 1.384(5) no
C46 H46 0.9300 no
C47 C48 1.392(4) no
C47 H47 0.9300 no
C48 H48 0.9300 no
C49 C54 1.394(4) no
C49 C50 1.394(4) no
C50 C51 1.389(4) no
C50 H50 0.9300 no
C51 C52 1.385(4) no
C51 H51 0.9300 no
C52 C53 1.386(4) no
C52 H52 0.9300 no
C53 C54 1.396(4) no
C53 H53 0.9300 no
C54 H54 0.9300 no
P4 F4 1.576(2) no
P4 F2 1.595(2) no
P4 F6 1.597(2) no
P4 F1 1.6013(19) no
P4 F3 1.606(2) no
P4 F5 1.6089(19) no

loop_
_geom_torsion_atom_site_label_1
_geom_torsion_atom_site_label_2
_geom_torsion_atom_site_label_3
_geom_torsion_atom_site_label_4
_geom_torsion
_geom_torsion_publ_flag
S3 Re1 S1 C1 2.41(16) no
S2 Re1 S1 C1 -178.63(10) no
P3 Re1 S1 C1 96.00(10) no
P2 Re1 S1 C1 -95.28(10) no
P1 Re1 S1 C1 2.38(10) no
S3 Re1 S2 C19 -95.92(9) no
S1 Re1 S2 C19 84.31(9) no
P3 Re1 S2 C19 -178.58(9) no
P2 Re1 S2 C19 -10.78(9) no
P1 Re1 S2 C19 87.66(12) no
S2 Re1 S3 C37 -81.02(9) no
S1 Re1 S3 C37 97.88(14) no
P3 Re1 S3 C37 3.04(9) no
P2 Re1 S3 C37 -163.74(9) no
P1 Re1 S3 C37 97.91(9) no
S3 Re1 P1 C6 177.48(9) no
S2 Re1 P1 C6 -5.89(12) no
S1 Re1 P1 C6 -2.53(9) no
P3 Re1 P1 C6 -98.39(9) no
P2 Re1 P1 C6 90.40(9) no
S3 Re1 P1 C13 61.25(10) no
S2 Re1 P1 C13 -122.12(11) no
S1 Re1 P1 C13 -118.75(10) no
P3 Re1 P1 C13 145.38(10) no
P2 Re1 P1 C13 -25.83(10) no
S3 Re1 P1 C7 -62.94(10) no
S2 Re1 P1 C7 113.69(11) no
S1 Re1 P1 C7 117.05(10) no
P3 Re1 P1 C7 21.19(10) no
P2 Re1 P1 C7 -150.02(10) no
S3 Re1 P2 C25 4.14(9) no
S2 Re1 P2 C25 -106.22(9) no
S1 Re1 P2 C25 172.40(9) no
P3 Re1 P2 C25 -54.17(13) no
P1 Re1 P2 C25 91.14(9) no
S3 Re1 P2 C24 120.16(9) no
S2 Re1 P2 C24 9.80(9) no
S1 Re1 P2 C24 -71.58(9) no
P3 Re1 P2 C24 61.84(12) no
P1 Re1 P2 C24 -152.84(9) no
S3 Re1 P2 C31 -123.46(10) no
S2 Re1 P2 C31 126.18(10) no
S1 Re1 P2 C31 44.81(10) no
P3 Re1 P2 C31 178.23(11) no
P1 Re1 P2 C31 -36.46(10) no
S3 Re1 P3 C42 -3.62(9) no
S2 Re1 P3 C42 106.86(9) no
S1 Re1 P3 C42 -171.75(9) no
P2 Re1 P3 C42 55.06(13) no
P1 Re1 P3 C42 -90.53(9) no
S3 Re1 P3 C43 119.49(10) no
S2 Re1 P3 C43 -130.03(10) no
S1 Re1 P3 C43 -48.64(10) no
P2 Re1 P3 C43 178.17(11) no
P1 Re1 P3 C43 32.58(10) no
S3 Re1 P3 C49 -115.73(10) no
S2 Re1 P3 C49 -5.25(10) no
S1 Re1 P3 C49 76.14(10) no
P2 Re1 P3 C49 -57.05(13) no
P1 Re1 P3 C49 157.36(10) no
Re1 S1 C1 C6 -1.9(3) no
Re1 S1 C1 C2 176.9(2) no
C6 C1 C2 C3 0.1(5) no
S1 C1 C2 C3 -178.7(3) no
C1 C2 C3 C4 0.6(5) no
C2 C3 C4 C5 -0.4(6) no
C3 C4 C5 C6 -0.6(5) no
C2 C1 C6 C5 -1.1(4) no
S1 C1 C6 C5 177.7(2) no
C2 C1 C6 P1 -179.2(2) no
S1 C1 C6 P1 -0.4(3) no
C4 C5 C6 C1 1.3(4) no
C4 C5 C6 P1 179.3(2) no
C13 P1 C6 C1 128.6(2) no
C7 P1 C6 C1 -124.1(2) no
Re1 P1 C6 C1 2.4(2) no
C13 P1 C6 C5 -49.4(3) no
C7 P1 C6 C5 57.9(3) no
Re1 P1 C6 C5 -175.6(2) no
C6 P1 C7 C8 -2.6(3) no
C13 P1 C7 C8 104.6(2) no
Re1 P1 C7 C8 -123.4(2) no
C6 P1 C7 C12 177.0(2) no
C13 P1 C7 C12 -75.7(2) no
Re1 P1 C7 C12 56.2(2) no
C12 C7 C8 C9 2.9(4) no
P1 C7 C8 C9 -177.5(2) no
C7 C8 C9 C10 -1.2(4) no
C8 C9 C10 C11 -1.1(5) no
C9 C10 C11 C12 1.6(5) no
C10 C11 C12 C7 0.1(4) no
C8 C7 C12 C11 -2.3(4) no
P1 C7 C12 C11 178.0(2) no
C6 P1 C13 C18 -30.3(2) no
C7 P1 C13 C18 -140.0(2) no
Re1 P1 C13 C18 88.9(2) no
C6 P1 C13 C14 149.5(2) no
C7 P1 C13 C14 39.8(2) no
Re1 P1 C13 C14 -91.3(2) no
C18 C13 C14 C15 -0.9(4) no
P1 C13 C14 C15 179.3(2) no
C13 C14 C15 C16 -0.5(4) no
C14 C15 C16 C17 1.3(4) no
C15 C16 C17 C18 -0.7(4) no
C16 C17 C18 C13 -0.6(4) no
C14 C13 C18 C17 1.4(4) no
P1 C13 C18 C17 -178.8(2) no
Re1 S2 C19 C24 10.7(2) no
Re1 S2 C19 C20 -167.7(2) no
C24 C19 C20 C21 0.6(4) no
S2 C19 C20 C21 179.0(2) no
C19 C20 C21 C22 -0.9(5) no
C20 C21 C22 C23 0.5(5) no
C21 C22 C23 C24 0.3(4) no
C20 C19 C24 C23 0.2(4) no
S2 C19 C24 C23 -178.2(2) no
C20 C19 C24 P2 176.3(2) no
S2 C19 C24 P2 -2.0(3) no
C22 C23 C24 C19 -0.6(4) no
C22 C23 C24 P2 -176.6(2) no
C25 P2 C24 C19 114.2(2) no
C31 P2 C24 C19 -138.4(2) no
Re1 P2 C24 C19 -6.9(2) no
C25 P2 C24 C23 -69.8(2) no
C31 P2 C24 C23 37.6(2) no
Re1 P2 C24 C23 169.1(2) no
C24 P2 C25 C26 -8.3(3) no
C31 P2 C25 C26 -114.4(2) no
Re1 P2 C25 C26 107.5(2) no
C24 P2 C25 C30 172.9(2) no
C31 P2 C25 C30 66.8(2) no
Re1 P2 C25 C30 -71.3(2) no
C30 C25 C26 C27 0.3(4) no
P2 C25 C26 C27 -178.5(2) no
C25 C26 C27 C28 0.9(4) no
C26 C27 C28 C29 -0.7(5) no
C27 C28 C29 C30 -0.8(4) no
C28 C29 C30 C25 2.1(4) no
C26 C25 C30 C29 -1.8(4) no
P2 C25 C30 C29 177.1(2) no
C25 P2 C31 C32 8.1(3) no
C24 P2 C31 C32 -101.6(2) no
Re1 P2 C31 C32 139.98(19) no
C25 P2 C31 C36 -175.5(2) no
C24 P2 C31 C36 74.8(2) no
Re1 P2 C31 C36 -43.6(2) no
C36 C31 C32 C33 1.6(4) no
P2 C31 C32 C33 178.0(2) no
C31 C32 C33 C34 0.8(5) no
C32 C33 C34 C35 -2.1(5) no
C33 C34 C35 C36 0.9(4) no
C34 C35 C36 C31 1.6(4) no
C32 C31 C36 C35 -2.8(4) no
P2 C31 C36 C35 -179.3(2) no
Re1 S3 C37 C42 -1.8(2) no
Re1 S3 C37 C38 176.17(19) no
C42 C37 C38 C39 3.0(4) no
S3 C37 C38 C39 -175.0(2) no
C37 C38 C39 C40 -0.7(5) no
C38 C39 C40 C41 -0.4(5) no
C39 C40 C41 C42 -0.7(5) no
C38 C37 C42 C41 -4.1(4) no
S3 C37 C42 C41 173.8(2) no
C38 C37 C42 P3 -179.4(2) no
S3 C37 C42 P3 -1.5(3) no
C40 C41 C42 C37 3.0(4) no
C40 C41 C42 P3 177.9(2) no
C43 P3 C42 C37 -125.6(2) no
C49 P3 C42 C37 126.7(2) no
Re1 P3 C42 C37 3.8(2) no
C43 P3 C42 C41 59.3(3) no
C49 P3 C42 C41 -48.4(3) no
Re1 P3 C42 C41 -171.3(2) no
C42 P3 C43 C48 -10.5(3) no
C49 P3 C43 C48 96.1(2) no
Re1 P3 C43 C48 -132.41(19) no
C42 P3 C43 C44 171.4(2) no
C49 P3 C43 C44 -82.1(2) no
Re1 P3 C43 C44 49.4(2) no
C48 C43 C44 C45 -0.4(4) no
P3 C43 C44 C45 177.8(2) no
C43 C44 C45 C46 -0.7(4) no
C44 C45 C46 C47 1.4(4) no
C45 C46 C47 C48 -0.9(4) no
C46 C47 C48 C43 -0.3(4) no
C44 C43 C48 C47 0.9(4) no
P3 C43 C48 C47 -177.3(2) no
C42 P3 C49 C54 -40.0(2) no
C43 P3 C49 C54 -152.4(2) no
Re1 P3 C49 C54 75.0(2) no
C42 P3 C49 C50 140.4(2) no
C43 P3 C49 C50 28.1(3) no
Re1 P3 C49 C50 -104.5(2) no
C54 C49 C50 C51 -3.1(4) no
P3 C49 C50 C51 176.4(2) no
C49 C50 C51 C52 1.1(4) no
C50 C51 C52 C53 2.4(5) no
C51 C52 C53 C54 -3.8(4) no
C52 C53 C54 C49 1.7(4) no
C50 C49 C54 C53 1.8(4) no
P3 C49 C54 C53 -177.8(2) no
